data_1564622
loop_
_publ_author_name
'Zhang, Ju-Wen'
'Wang, Cen-Ru'
'Liu, Wen-Hua'
'Xu, Shuang'
'Liu, Bin-Qiu'

_publ_section_title
;
 Two kinds of 2,4-dichlorobenzoate-based lanthanide coordination polymers
 tuned by 4,4&#x2032;-bipyridine: Syntheses, structures,
 photoluminescence, and magnetism
;
_journal_name_full 'Inorganica Chimica Acta'
_journal_page_first 119648
_journal_paper_doi 10.1016/j.ica.2020.119648
_journal_volume 508
_journal_year 2020
_chemical_formula_sum 'C21 H11 Cl6 Gd O7'
_chemical_formula_weight 745.25
_space_group_IT_number 2
_space_group_name_Hall '-P 1'
_space_group_name_H-M_alt 'P -1'
_symmetry_cell_setting triclinic
_symmetry_space_group_name_H-M 'P -1'
_atom_sites_solution_hydrogens geom
_atom_sites_solution_primary direct
_atom_sites_solution_secondary difmap
_audit_creation_method SHELXL-97
_cell_angle_alpha 80.253(2)
_cell_angle_beta 88.482(2)
_cell_angle_gamma 74.914(2)
_cell_formula_units_Z 2
_cell_length_a 7.8147(7)
_cell_length_b 12.8462(11)
_cell_length_c 13.1267(12)
_cell_measurement_reflns_used 6700
_cell_measurement_temperature 296(2)
_cell_measurement_theta_max 26.11
_cell_measurement_theta_min 1.12
_cell_volume 1253.78(19)
_computing_cell_refinement 'SMART (Bruker, 2001)'
_computing_data_collection 'SMART (Bruker, 2001)'
_computing_data_reduction 'SAINT+ (Bruker, 1999)'
_computing_molecular_graphics 'PLATON (Spek, 2003)'
_computing_publication_material 'SHELXTL (1998)'
_computing_structure_refinement 'SHELXL-97 (Sheldrick, 1997)'
_computing_structure_solution 'SHELXS-97 (Sheldrick, 1990)'
_diffrn_ambient_temperature 296(2)
_diffrn_measured_fraction_theta_full 0.989
_diffrn_measured_fraction_theta_max 0.989
_diffrn_measurement_device_type 'CCD area detector'
_diffrn_measurement_method 'phi and omega scans'
_diffrn_radiation_monochromator graphite
_diffrn_radiation_source 'fine-focus sealed tube'
_diffrn_radiation_type MoK\a
_diffrn_radiation_wavelength 0.71073
_diffrn_reflns_av_R_equivalents 0.0215
_diffrn_reflns_av_unetI/netI 0.0398
_diffrn_reflns_limit_h_max 10
_diffrn_reflns_limit_h_min -9
_diffrn_reflns_limit_k_max 16
_diffrn_reflns_limit_k_min -17
_diffrn_reflns_limit_l_max 17
_diffrn_reflns_limit_l_min -17
_diffrn_reflns_number 9043
_diffrn_reflns_theta_full 28.31
_diffrn_reflns_theta_max 28.31
_diffrn_reflns_theta_min 1.57
_exptl_absorpt_coefficient_mu 3.325
_exptl_absorpt_correction_T_max 0.7112
_exptl_absorpt_correction_T_min 0.6718
_exptl_absorpt_correction_type multi-scan
_exptl_absorpt_process_details SADABS
_exptl_crystal_colour Orange
_exptl_crystal_density_diffrn 1.974
_exptl_crystal_density_method 'not measured'
_exptl_crystal_description Strip
_exptl_crystal_F_000 718
_exptl_crystal_size_max 0.13
_exptl_crystal_size_mid 0.12
_exptl_crystal_size_min 0.11
_refine_diff_density_max 2.938
_refine_diff_density_min -1.659
_refine_diff_density_rms 0.154
_refine_ls_extinction_method none
_refine_ls_goodness_of_fit_ref 1.002
_refine_ls_hydrogen_treatment mixed
_refine_ls_matrix_type full
_refine_ls_number_parameters 320
_refine_ls_number_reflns 6187
_refine_ls_number_restraints 0
_refine_ls_restrained_S_all 1.002
_refine_ls_R_factor_all 0.0441
_refine_ls_R_factor_gt 0.0364
_refine_ls_shift/su_max 0.004
_refine_ls_shift/su_mean 0.000
_refine_ls_structure_factor_coef Fsqd
_refine_ls_weighting_details 'calc w=1/[\s^2^(Fo^2^)+(0.1050P)^2^+0.0000P] where P=(Fo^2^+2Fc^2^)/3'
_refine_ls_weighting_scheme calc
_refine_ls_wR_factor_gt 0.1141
_refine_ls_wR_factor_ref 0.1289
_reflns_number_gt 5528
_reflns_number_total 6187
_reflns_threshold_expression >2sigma(I)
_cod_data_source_file ICA-2020-508-119648.cif
_cod_data_source_block 2
_cod_depositor_comments
;
The following automatic conversions were performed:

data item '_symmetry_cell_setting' value 'Triclinic' was changed to
'triclinic' in accordance with the built-in table derived from the
CIF Core dictionary named 'cif_core.dic' version 2.4.5 last updated
on 2014-11-21.

Automatic conversion script
Id: cif_fix_values 8369 2020-08-20 11:38:08Z andrius 
;
_cod_database_code 1564622

loop_
_symmetry_equiv_pos_as_xyz
'x, y, z'
'-x, -y, -z'

loop_
_atom_site_label
_atom_site_type_symbol
_atom_site_fract_x
_atom_site_fract_y
_atom_site_fract_z
_atom_site_U_iso_or_equiv
_atom_site_adp_type
_atom_site_occupancy
_atom_site_symmetry_multiplicity
_atom_site_calc_flag
_atom_site_refinement_flags
_atom_site_disorder_assembly
_atom_site_disorder_group
Gd1 Gd -0.74391(2) 0.473084(14) -0.979537(13) 0.01993(9) Uani 1 1 d . . .
Cl1 Cl -1.3549(2) 0.88810(12) -0.93622(13) 0.0553(4) Uani 1 1 d . . .
O1 O -1.1987(4) 0.6437(3) -0.9131(3) 0.0302(7) Uani 1 1 d . . .
C1 C -1.0639(5) 0.6616(3) -0.8763(3) 0.0243(8) Uani 1 1 d . . .
O1W O -0.5393(5) 0.2907(3) -0.9367(3) 0.0349(8) Uani 1 1 d . . .
H1WA H -0.4399 0.2967 -0.9254 0.052 Uiso 1 1 calc R . .
H1WB H -0.557(10) 0.250(7) -0.956(6) 0.06(3) Uiso 1 1 d . . .
Cl2 Cl -1.1825(3) 0.98340(16) -0.58091(15) 0.0716(5) Uani 1 1 d . . .
O2 O -0.9054(4) 0.6135(3) -0.8898(3) 0.0307(7) Uani 1 1 d . . .
C2 C -1.0938(6) 0.7470(3) -0.8069(3) 0.0264(8) Uani 1 1 d . . .
Cl3 Cl -1.1110(2) 0.11929(12) -0.94475(13) 0.0540(4) Uani 1 1 d . . .
O3 O -0.9881(4) 0.4125(2) -0.9054(2) 0.0244(6) Uani 1 1 d . . .
C3 C -1.2231(6) 0.8463(4) -0.8241(4) 0.0304(9) Uani 1 1 d . . .
Cl4 Cl -0.6458(2) -0.08974(14) -0.63978(16) 0.0681(5) Uani 1 1 d . . .
O4 O -1.2205(4) 0.3472(2) -0.9040(3) 0.0311(7) Uani 1 1 d . . .
C4 C -1.2492(6) 0.9191(4) -0.7563(4) 0.0349(10) Uani 1 1 d . . .
H4A H -1.3342 0.9857 -0.7705 0.042 Uiso 1 1 calc R . .
Cl5 Cl -0.3469(2) 0.28839(11) -0.64179(13) 0.0562(4) Uani 1 1 d . . .
O5 O -0.6417(4) 0.4311(3) -0.7981(2) 0.0321(7) Uani 1 1 d . . .
C5 C -1.1477(8) 0.8921(4) -0.6670(4) 0.0411(12) Uani 1 1 d . . .
Cl6 Cl -0.1956(2) 0.58713(18) -0.44729(13) 0.0645(5) Uani 1 1 d . . .
O6 O -0.4955(4) 0.4664(2) -1.0973(2) 0.0251(6) Uani 1 1 d . . .
C6 C -1.0155(8) 0.7951(5) -0.6464(4) 0.0427(12) Uani 1 1 d . . .
H6A H -0.9465 0.7776 -0.5863 0.051 Uiso 1 1 calc R . .
C7 C -0.9894(7) 0.7251(4) -0.7180(4) 0.0340(10) Uani 1 1 d . . .
H7A H -0.8985 0.6609 -0.7061 0.041 Uiso 1 1 calc R . .
C8 C -1.0619(5) 0.3349(3) -0.8819(3) 0.0247(8) Uani 1 1 d . . .
C9 C -0.9554(5) 0.2275(4) -0.8267(4) 0.0293(9) Uani 1 1 d . . .
C10 C -0.9716(6) 0.1275(4) -0.8470(4) 0.0342(10) Uani 1 1 d . . .
C11 C -0.8718(7) 0.0296(4) -0.7922(5) 0.0433(13) Uani 1 1 d . . .
H11A H -0.8806 -0.0368 -0.8077 0.052 Uiso 1 1 calc R . .
C12 C -0.7586(7) 0.0325(4) -0.7139(5) 0.0436(13) Uani 1 1 d . . .
C13 C -0.7378(7) 0.1303(5) -0.6932(5) 0.0452(13) Uani 1 1 d . . .
H13A H -0.6602 0.1311 -0.6411 0.054 Uiso 1 1 calc R . .
C14 C -0.8342(7) 0.2274(4) -0.7512(4) 0.0387(11) Uani 1 1 d . . .
H14A H -0.8175 0.2934 -0.7393 0.046 Uiso 1 1 calc R . .
C15 C -0.5316(5) 0.4864(3) -0.8117(3) 0.0233(8) Uani 1 1 d . . .
C16 C -0.4407(5) 0.5071(4) -0.7213(3) 0.0251(8) Uani 1 1 d . . .
C17 C -0.3609(6) 0.4257(4) -0.6411(4) 0.0327(10) Uani 1 1 d . . .
C18 C -0.2851(7) 0.4495(5) -0.5564(4) 0.0421(12) Uani 1 1 d . . .
H18A H -0.2322 0.3941 -0.5029 0.051 Uiso 1 1 calc R . .
C19 C -0.2895(7) 0.5574(5) -0.5531(4) 0.0387(11) Uani 1 1 d . . .
C20 C -0.3670(7) 0.6394(5) -0.6312(4) 0.0382(11) Uani 1 1 d . . .
H20A H -0.3706 0.7117 -0.6277 0.046 Uiso 1 1 calc R . .
C21 C -0.4404(6) 0.6139(4) -0.7158(4) 0.0332(10) Uani 1 1 d . . .
H21A H -0.4904 0.6695 -0.7699 0.040 Uiso 1 1 calc R . .

loop_
_atom_site_aniso_label
_atom_site_aniso_U_11
_atom_site_aniso_U_22
_atom_site_aniso_U_33
_atom_site_aniso_U_23
_atom_site_aniso_U_13
_atom_site_aniso_U_12
Gd1 0.01155(12) 0.02414(13) 0.02619(14) -0.00693(8) -0.00013(8) -0.00653(8)
Cl1 0.0598(9) 0.0387(7) 0.0605(9) -0.0112(6) -0.0307(7) 0.0040(6)
O1 0.0174(14) 0.0400(17) 0.0367(17) -0.0162(14) -0.0027(12) -0.0071(13)
C1 0.0210(18) 0.0272(19) 0.027(2) -0.0103(16) 0.0024(15) -0.0063(15)
O1W 0.0218(16) 0.0325(18) 0.051(2) -0.0088(16) -0.0088(14) -0.0055(13)
Cl2 0.0984(14) 0.0674(10) 0.0634(10) -0.0457(9) 0.0080(10) -0.0254(10)
O2 0.0194(14) 0.0354(16) 0.0413(18) -0.0187(14) 0.0017(13) -0.0065(13)
C2 0.025(2) 0.027(2) 0.030(2) -0.0078(16) 0.0025(16) -0.0103(16)
Cl3 0.0610(9) 0.0384(7) 0.0669(10) -0.0181(6) -0.0120(7) -0.0134(6)
O3 0.0215(14) 0.0288(14) 0.0256(14) -0.0032(11) 0.0009(11) -0.0122(11)
C3 0.026(2) 0.034(2) 0.035(2) -0.0125(18) -0.0021(18) -0.0093(18)
Cl4 0.0474(9) 0.0455(8) 0.0883(13) 0.0228(8) 0.0023(8) 0.0070(7)
O4 0.0169(14) 0.0246(15) 0.050(2) 0.0009(13) 0.0025(13) -0.0064(11)
C4 0.030(2) 0.034(2) 0.044(3) -0.019(2) 0.005(2) -0.0058(19)
Cl5 0.0689(10) 0.0343(7) 0.0607(9) 0.0001(6) -0.0172(8) -0.0087(6)
O5 0.0294(16) 0.0425(18) 0.0278(16) -0.0008(13) -0.0018(13) -0.0182(14)
C5 0.051(3) 0.037(3) 0.046(3) -0.023(2) 0.011(2) -0.020(2)
Cl6 0.0583(9) 0.1048(14) 0.0423(8) -0.0349(9) -0.0100(7) -0.0270(10)
O6 0.0200(13) 0.0334(15) 0.0248(14) -0.0081(12) 0.0024(11) -0.0101(12)
C6 0.051(3) 0.045(3) 0.040(3) -0.014(2) -0.008(2) -0.018(2)
C7 0.032(2) 0.034(2) 0.036(2) -0.0092(19) -0.0077(19) -0.0066(19)
C8 0.0221(19) 0.028(2) 0.026(2) -0.0063(16) 0.0064(15) -0.0099(16)
C9 0.0183(19) 0.033(2) 0.035(2) -0.0008(18) 0.0020(17) -0.0066(17)
C10 0.027(2) 0.028(2) 0.049(3) -0.0095(19) 0.008(2) -0.0086(18)
C11 0.036(3) 0.027(2) 0.064(4) -0.005(2) 0.012(2) -0.006(2)
C12 0.023(2) 0.034(3) 0.060(3) 0.009(2) 0.006(2) 0.0052(19)
C13 0.032(3) 0.048(3) 0.051(3) 0.004(2) -0.011(2) -0.008(2)
C14 0.032(2) 0.040(3) 0.044(3) 0.003(2) -0.006(2) -0.014(2)
C15 0.0166(17) 0.0282(19) 0.0269(19) -0.0098(15) -0.0029(15) -0.0051(15)
C16 0.0205(19) 0.033(2) 0.0242(19) -0.0074(16) -0.0022(15) -0.0086(16)
C17 0.027(2) 0.039(2) 0.033(2) -0.0051(19) -0.0039(18) -0.0102(19)
C18 0.037(3) 0.053(3) 0.033(3) 0.000(2) -0.009(2) -0.009(2)
C19 0.030(2) 0.067(3) 0.027(2) -0.020(2) 0.0007(19) -0.019(2)
C20 0.035(2) 0.047(3) 0.042(3) -0.020(2) 0.004(2) -0.019(2)
C21 0.030(2) 0.036(2) 0.037(2) -0.0071(19) -0.0020(19) -0.0123(19)

loop_
_atom_type_symbol
_atom_type_description
_atom_type_scat_dispersion_real
_atom_type_scat_dispersion_imag
_atom_type_scat_source
C C 0.0033 0.0016 'International Tables Vol C Tables 4.2.6.8 and 6.1.1.4'
H H 0.0000 0.0000 'International Tables Vol C Tables 4.2.6.8 and 6.1.1.4'
O O 0.0106 0.0060 'International Tables Vol C Tables 4.2.6.8 and 6.1.1.4'
Cl Cl 0.1484 0.1585 'International Tables Vol C Tables 4.2.6.8 and 6.1.1.4'
Gd Gd -0.1653 3.9035 'International Tables Vol C Tables 4.2.6.8 and 6.1.1.4'

loop_
_geom_angle_atom_site_label_1
_geom_angle_atom_site_label_2
_geom_angle_atom_site_label_3
_geom_angle
_geom_angle_site_symmetry_1
_geom_angle_site_symmetry_3
O1 Gd1 O3 74.53(11) 2_363 .
O1 Gd1 O2 138.67(10) 2_363 .
O3 Gd1 O2 73.98(11) . .
O1 Gd1 O6 79.50(10) 2_363 .
O3 Gd1 O6 153.43(10) . .
O2 Gd1 O6 131.53(11) . .
O1 Gd1 O1W 69.68(12) 2_363 .
O3 Gd1 O1W 92.83(12) . .
O2 Gd1 O1W 137.68(13) . .
O6 Gd1 O1W 72.67(12) . .
O1 Gd1 O5 129.64(12) 2_363 .
O3 Gd1 O5 81.95(10) . .
O2 Gd1 O5 70.65(11) . .
O6 Gd1 O5 111.27(10) . .
O1W Gd1 O5 67.73(13) . .
O1 Gd1 O4 104.59(12) 2_363 2_363
O3 Gd1 O4 122.65(10) . 2_363
O2 Gd1 O4 71.78(12) . 2_363
O6 Gd1 O4 69.38(10) . 2_363
O1W Gd1 O4 142.01(12) . 2_363
O5 Gd1 O4 125.51(11) . 2_363
O1 Gd1 O6 144.22(10) 2_363 2_463
O3 Gd1 O6 132.08(10) . 2_463
O2 Gd1 O6 77.02(10) . 2_463
O6 Gd1 O6 69.71(11) . 2_463
O1W Gd1 O6 83.76(11) . 2_463
O5 Gd1 O6 52.52(10) . 2_463
O4 Gd1 O6 81.61(10) 2_363 2_463
O1 Gd1 O3 74.34(10) 2_363 2_363
O3 Gd1 O3 75.38(11) . 2_363
O2 Gd1 O3 72.32(10) . 2_363
O6 Gd1 O3 103.07(9) . 2_363
O1W Gd1 O3 143.96(11) . 2_363
O5 Gd1 O3 140.61(10) . 2_363
O4 Gd1 O3 51.06(9) 2_363 2_363
O6 Gd1 O3 129.38(10) 2_463 2_363
O1 Gd1 C15 144.61(11) 2_363 .
O3 Gd1 C15 106.42(11) . .
O2 Gd1 C15 70.93(11) . .
O6 Gd1 C15 91.50(11) . .
O1W Gd1 C15 74.96(12) . .
O5 Gd1 C15 25.76(11) . .
O4 Gd1 C15 103.97(12) 2_363 .
O6 Gd1 C15 26.80(11) 2_463 .
O3 Gd1 C15 140.89(11) 2_363 .
O1 Gd1 C8 91.70(12) 2_363 2_363
O3 Gd1 C8 98.51(11) . 2_363
O2 Gd1 C8 67.43(12) . 2_363
O6 Gd1 C8 87.70(11) . 2_363
O1W Gd1 C8 154.79(13) . 2_363
O5 Gd1 C8 136.03(12) . 2_363
O4 Gd1 C8 25.32(11) 2_363 2_363
O6 Gd1 C8 104.49(11) 2_463 2_363
O3 Gd1 C8 25.99(10) 2_363 2_363
C15 Gd1 C8 122.33(12) . 2_363
O1 Gd1 Gd1 70.19(7) 2_363 2_363
O3 Gd1 Gd1 39.56(7) . 2_363
O2 Gd1 Gd1 68.48(7) . 2_363
O6 Gd1 Gd1 133.61(7) . 2_363
O1W Gd1 Gd1 124.20(9) . 2_363
O5 Gd1 Gd1 115.08(8) . 2_363
O4 Gd1 Gd1 84.99(7) 2_363 2_363
O6 Gd1 Gd1 145.38(7) 2_463 2_363
O3 Gd1 Gd1 35.83(6) 2_363 2_363
C15 Gd1 Gd1 132.98(8) . 2_363
C8 Gd1 Gd1 59.86(8) 2_363 2_363
C1 O1 Gd1 136.8(3) . 2_363
O2 C1 O1 126.3(4) . .
O2 C1 C2 116.1(4) . .
O1 C1 C2 117.6(4) . .
C1 O2 Gd1 138.3(3) . .
C7 C2 C3 117.0(4) . .
C7 C2 C1 118.5(4) . .
C3 C2 C1 124.6(4) . .
C8 O3 Gd1 148.2(3) . .
C8 O3 Gd1 91.1(2) . 2_363
Gd1 O3 Gd1 104.62(11) . 2_363
C4 C3 C2 122.2(4) . .
C4 C3 Cl1 115.9(4) . .
C2 C3 Cl1 121.9(4) . .
C8 O4 Gd1 95.5(3) . 2_363
C3 C4 C5 119.0(5) . .
C15 O5 Gd1 94.9(3) . .
C4 C5 C6 121.3(5) . .
C4 C5 Cl2 119.0(4) . .
C6 C5 Cl2 119.7(4) . .
C15 O6 Gd1 137.1(3) 2_463 .
C15 O6 Gd1 91.9(2) 2_463 2_463
Gd1 O6 Gd1 110.29(11) . 2_463
C7 C6 C5 118.1(5) . .
C6 C7 C2 122.4(5) . .
O4 C8 O3 121.2(4) . .
O4 C8 C9 120.0(4) . .
O3 C8 C9 118.8(4) . .
O4 C8 Gd1 59.2(2) . 2_363
O3 C8 Gd1 62.9(2) . 2_363
C9 C8 Gd1 170.3(3) . 2_363
C14 C9 C10 118.6(4) . .
C14 C9 C8 118.2(4) . .
C10 C9 C8 123.3(4) . .
C11 C10 C9 121.1(5) . .
C11 C10 Cl3 117.0(4) . .
C9 C10 Cl3 121.9(4) . .
C12 C11 C10 118.8(5) . .
C13 C12 C11 121.2(5) . .
C13 C12 Cl4 120.1(5) . .
C11 C12 Cl4 118.6(5) . .
C12 C13 C14 119.2(5) . .
C13 C14 C9 121.0(5) . .
O5 C15 O6 120.6(4) . 2_463
O5 C15 C16 120.3(4) . .
O6 C15 C16 118.9(4) 2_463 .
O5 C15 Gd1 59.4(2) . .
O6 C15 Gd1 61.3(2) 2_463 .
C16 C15 Gd1 171.9(3) . .
C17 C16 C21 118.0(4) . .
C17 C16 C15 123.5(4) . .
C21 C16 C15 118.4(4) . .
C16 C17 C18 121.5(5) . .
C16 C17 Cl5 122.0(4) . .
C18 C17 Cl5 116.5(4) . .
C19 C18 C17 118.8(5) . .
C20 C19 C18 121.0(5) . .
C20 C19 Cl6 120.2(4) . .
C18 C19 Cl6 118.8(4) . .
C19 C20 C21 119.3(5) . .
C16 C21 C20 121.3(5) . .

loop_
_geom_bond_atom_site_label_1
_geom_bond_atom_site_label_2
_geom_bond_distance
_geom_bond_site_symmetry_2
Gd1 O1 2.353(3) 2_363
Gd1 O3 2.369(3) .
Gd1 O2 2.386(3) .
Gd1 O6 2.442(3) .
Gd1 O1W 2.453(4) .
Gd1 O5 2.458(3) .
Gd1 O4 2.498(3) 2_363
Gd1 O6 2.499(3) 2_463
Gd1 O3 2.577(3) 2_363
Gd1 C15 2.847(4) .
Gd1 C8 2.894(4) 2_363
Gd1 Gd1 3.9159(5) 2_363
Cl1 C3 1.743(5) .
O1 C1 1.260(5) .
O1 Gd1 2.353(3) 2_363
C1 O2 1.254(5) .
C1 C2 1.510(6) .
Cl2 C5 1.730(5) .
C2 C7 1.387(6) .
C2 C3 1.394(6) .
Cl3 C10 1.739(6) .
O3 C8 1.268(5) .
O3 Gd1 2.577(3) 2_363
C3 C4 1.372(6) .
Cl4 C12 1.731(5) .
O4 C8 1.243(5) .
O4 Gd1 2.498(3) 2_363
C4 C5 1.376(8) .
Cl5 C17 1.740(5) .
O5 C15 1.242(5) .
C5 C6 1.387(8) .
Cl6 C19 1.730(5) .
O6 C15 1.284(5) 2_463
O6 Gd1 2.499(3) 2_463
C6 C7 1.384(7) .
C8 C9 1.489(6) .
C8 Gd1 2.894(4) 2_363
C9 C14 1.389(7) .
C9 C10 1.392(7) .
C10 C11 1.386(7) .
C11 C12 1.384(9) .
C12 C13 1.379(9) .
C13 C14 1.386(7) .
C15 O6 1.284(5) 2_463
C15 C16 1.494(6) .
C16 C17 1.383(6) .
C16 C21 1.387(6) .
C17 C18 1.387(7) .
C18 C19 1.386(8) .
C19 C20 1.365(8) .
C20 C21 1.387(7) .
